data_1545805
loop_
_publ_author_name
'Smith, Matthew D.'
'Jaffe, Adam'
'Dohner, Emma R.'
'Lindenberg, Aaron'
'Karunadasa, Hemamala I.'

_publ_section_title
;
 Structural Origins of Broadband Emission from Layered Pb--Br Hybrid
 Perovskites
;
_journal_name_full 'Chem. Sci.'
_journal_paper_doi 10.1039/C7SC01590A
_journal_year 2017
_chemical_formula_moiety 'Br4 Pb, C5 H11 N3'
_chemical_formula_sum 'C5 H11 Br4 N3 Pb'
_chemical_formula_weight 640.00
_chemical_name_systematic 'histammonium tetrabromoplumbate'
_space_group_crystal_system monoclinic
_space_group_IT_number 14
_space_group_name_Hall '-P 2ybc'
_space_group_name_H-M_alt 'P 1 21/c 1'
_symmetry_space_group_name_Hall '-P 2ybc'
_symmetry_space_group_name_H-M 'P 1 21/c 1'
_atom_sites_solution_hydrogens geom
_audit_creation_date 2015-12-14
_audit_creation_method
;
Olex2 1.2
(compiled 2015.09.30 svn.r3233 for OlexSys, GUI svn.r5103)
;
_audit_update_record
;
2016-12-06 deposited with the CCDC.
2017-04-24 downloaded from the CCDC.
;
_cell_angle_alpha 90
_cell_angle_beta 109.996(3)
_cell_angle_gamma 90
_cell_formula_units_Z 4
_cell_length_a 10.5412(13)
_cell_length_b 11.5023(14)
_cell_length_c 11.9250(14)
_cell_measurement_reflns_used 9286
_cell_measurement_temperature 100
_cell_measurement_theta_max 35.091
_cell_measurement_theta_min 2.538
_cell_volume 1358.7(3)
_computing_cell_refinement 'SAINT v8.34A (Bruker, 2013)'
_computing_data_reduction 'SAINT v8.34A (Bruker, 2013)'
_computing_molecular_graphics 'Olex2 (Dolomanov et al., 2009)'
_computing_publication_material 'Olex2 (Dolomanov et al., 2009)'
_computing_structure_refinement 'XL (Sheldrick, 2008)'
_diffrn_ambient_temperature 100.0
_diffrn_measured_fraction_theta_full 0.999
_diffrn_measured_fraction_theta_max 0.999
_diffrn_measurement_device_type 'Bruker APEX-II CCD'
_diffrn_measurement_method '\f and \w scans'
_diffrn_radiation_type MoK\a
_diffrn_radiation_wavelength 0.71073
_diffrn_reflns_av_R_equivalents 0.0411
_diffrn_reflns_av_unetI/netI 0.0221
_diffrn_reflns_Laue_measured_fraction_full 0.999
_diffrn_reflns_Laue_measured_fraction_max 0.999
_diffrn_reflns_limit_h_max 16
_diffrn_reflns_limit_h_min -16
_diffrn_reflns_limit_k_max 17
_diffrn_reflns_limit_k_min -17
_diffrn_reflns_limit_l_max 18
_diffrn_reflns_limit_l_min -18
_diffrn_reflns_number 44328
_diffrn_reflns_point_group_measured_fraction_full 0.999
_diffrn_reflns_point_group_measured_fraction_max 0.999
_diffrn_reflns_theta_full 25.242
_diffrn_reflns_theta_max 33.150
_diffrn_reflns_theta_min 2.538
_diffrn_standards_number 0
_exptl_absorpt_coefficient_mu 24.147
_exptl_absorpt_correction_T_max 0.3430
_exptl_absorpt_correction_T_min 0.1363
_exptl_absorpt_correction_type multi-scan
_exptl_absorpt_process_details
;
SADABS-2014/2 (Bruker,2014/2) was used for absorption correction.
wR2(int) was 0.1624 before and 0.0629 after correction.
The Ratio of minimum to maximum transmission is 0.3974.
The \l/2 correction factor is Not present.
;
_exptl_crystal_colour 'clear light yellow'
_exptl_crystal_colour_lustre clear
_exptl_crystal_colour_modifier light
_exptl_crystal_colour_primary yellow
_exptl_crystal_density_diffrn 3.129
_exptl_crystal_description plate
_exptl_crystal_F_000 1136
_exptl_crystal_preparation ', Luminescent'
_exptl_crystal_recrystallization_method 'Slow cool from concentrated HBr solution'
_exptl_crystal_size_max 0.13
_exptl_crystal_size_mid 0.1
_exptl_crystal_size_min 0.02
_refine_diff_density_max 1.610
_refine_diff_density_min -1.231
_refine_diff_density_rms 0.177
_refine_ls_extinction_method none
_refine_ls_goodness_of_fit_ref 1.067
_refine_ls_hydrogen_treatment constr
_refine_ls_matrix_type full
_refine_ls_number_parameters 119
_refine_ls_number_reflns 5184
_refine_ls_number_restraints 0
_refine_ls_restrained_S_all 1.067
_refine_ls_R_factor_all 0.0222
_refine_ls_R_factor_gt 0.0177
_refine_ls_shift/su_max 0.003
_refine_ls_shift/su_mean 0.000
_refine_ls_structure_factor_coef Fsqd
_refine_ls_weighting_details 'w=1/[\s^2^(Fo^2^)+(0.0182P)^2^+0.6817P] where P=(Fo^2^+2Fc^2^)/3'
_refine_ls_weighting_scheme calc
_refine_ls_wR_factor_gt 0.0394
_refine_ls_wR_factor_ref 0.0407
_reflns_Friedel_coverage 0.000
_reflns_number_gt 4713
_reflns_number_total 5184
_reflns_threshold_expression 'I > 2\s(I)'
_cod_data_source_file c7sc01590a2.cif
_cod_data_source_block g1_mono_p_0p65_a
_cod_database_code 1545805
_shelxl_version_number 2014-3
_shelx_space_group_comment
;
The symmetry employed for this shelxl refinement is uniquely defined
by the following loop, which should always be used as a source of
symmetry information in preference to the above space-group names.
They are only intended as comments.
;

loop_
_space_group_symop_operation_xyz
'x, y, z'
'-x, y+1/2, -z+1/2'
'-x, -y, -z'
'x, -y-1/2, z-1/2'

loop_
_atom_site_label
_atom_site_type_symbol
_atom_site_fract_x
_atom_site_fract_y
_atom_site_fract_z
_atom_site_U_iso_or_equiv
_atom_site_adp_type
_atom_site_occupancy
_atom_site_site_symmetry_order
_atom_site_calc_flag
_atom_site_refinement_flags_posn
Pb1 Pb 0.48300(2) 0.77609(2) 0.26029(2) 0.00947(2) Uani 1 1 d .
Br1 Br 0.77364(2) 0.72689(2) 0.36550(2) 0.01341(4) Uani 1 1 d .
Br3 Br 0.49844(2) 0.74322(2) 0.02337(2) 0.01643(5) Uani 1 1 d .
Br4 Br 0.43269(2) 0.52672(2) 0.26154(2) 0.01458(4) Uani 1 1 d .
Br2 Br 0.18300(2) 0.81139(2) 0.13641(2) 0.01534(5) Uani 1 1 d .
N1 N 0.7270(2) 0.50563(18) 0.53289(17) 0.0158(4) Uani 1 1 d .
H1A H 0.6865 0.5674 0.4869 0.019 Uiso 1 1 calc GR
H1B H 0.6678 0.4712 0.5630 0.019 Uiso 1 1 calc GR
H1C H 0.7531 0.4534 0.4877 0.019 Uiso 1 1 calc GR
N3 N 1.1709(2) 0.43965(18) 0.83975(17) 0.0160(4) Uani 1 1 d .
H3 H 1.1958 0.3832 0.8020 0.019 Uiso 1 1 calc R
N2 N 1.1781(2) 0.57280(19) 0.96682(18) 0.0200(4) Uani 1 1 d .
H2 H 1.2086 0.6204 1.0279 0.024 Uiso 1 1 calc R
C5 C 1.2515(3) 0.4942(2) 0.9360(2) 0.0201(5) Uani 1 1 d .
H5 H 1.3449 0.4793 0.9754 0.024 Uiso 1 1 calc R
C1 C 0.8479(2) 0.5464(2) 0.63316(19) 0.0153(4) Uani 1 1 d .
H1D H 0.8185 0.5957 0.6878 0.018 Uiso 1 1 calc R
H1E H 0.9057 0.5941 0.6010 0.018 Uiso 1 1 calc R
C3 C 1.0418(2) 0.4849(2) 0.80786(19) 0.0139(4) Uani 1 1 d .
C2 C 0.9283(2) 0.4438(2) 0.7016(2) 0.0170(4) Uani 1 1 d .
H2A H 0.8685 0.3923 0.7277 0.020 Uiso 1 1 calc R
H2B H 0.9647 0.3984 0.6488 0.020 Uiso 1 1 calc R
C4 C 1.0473(2) 0.5693(2) 0.8894(2) 0.0185(4) Uani 1 1 d .
H4 H 0.9746 0.6166 0.8923 0.022 Uiso 1 1 calc R

loop_
_atom_site_aniso_label
_atom_site_aniso_U_11
_atom_site_aniso_U_22
_atom_site_aniso_U_33
_atom_site_aniso_U_23
_atom_site_aniso_U_13
_atom_site_aniso_U_12
Pb1 0.01098(4) 0.00923(4) 0.00861(4) 0.00033(2) 0.00389(3) -0.00002(3)
Br1 0.01072(9) 0.01527(10) 0.01443(9) 0.00108(7) 0.00456(8) -0.00031(7)
Br3 0.02055(11) 0.02086(11) 0.01025(9) -0.00013(8) 0.00834(8) 0.00067(9)
Br4 0.01806(10) 0.00871(9) 0.01685(9) -0.00048(7) 0.00580(8) -0.00035(7)
Br2 0.01218(10) 0.01623(10) 0.01802(10) 0.00010(8) 0.00572(8) 0.00212(8)
N1 0.0138(9) 0.0183(9) 0.0140(8) 0.0014(7) 0.0030(7) -0.0006(7)
N3 0.0137(9) 0.0154(9) 0.0176(8) -0.0023(7) 0.0037(7) 0.0035(7)
N2 0.0186(10) 0.0209(10) 0.0167(8) -0.0061(8) 0.0013(8) 0.0004(8)
C5 0.0140(10) 0.0217(12) 0.0199(11) -0.0015(9) -0.0001(9) 0.0038(9)
C1 0.0129(10) 0.0153(10) 0.0139(9) 0.0003(8) -0.0002(8) -0.0026(8)
C3 0.0117(9) 0.0155(10) 0.0132(9) 0.0007(8) 0.0027(8) 0.0021(8)
C2 0.0145(10) 0.0151(10) 0.0169(10) -0.0008(8) -0.0005(8) 0.0011(8)
C4 0.0160(10) 0.0201(11) 0.0175(10) -0.0029(9) 0.0030(8) 0.0043(9)

loop_
_atom_type_symbol
_atom_type_description
_atom_type_scat_dispersion_real
_atom_type_scat_dispersion_imag
_atom_type_scat_source
C C 0.0033 0.0016 'International Tables Vol C Tables 4.2.6.8 and 6.1.1.4'
H H 0.0000 0.0000 'International Tables Vol C Tables 4.2.6.8 and 6.1.1.4'
Br Br -0.2901 2.4595 'International Tables Vol C Tables 4.2.6.8 and 6.1.1.4'
N N 0.0061 0.0033 'International Tables Vol C Tables 4.2.6.8 and 6.1.1.4'
Pb Pb -3.3944 10.1111 'International Tables Vol C Tables 4.2.6.8 and 6.1.1.4'

loop_
_geom_angle_atom_site_label_1
_geom_angle_atom_site_label_2
_geom_angle_atom_site_label_3
_geom_angle
_geom_angle_site_symmetry_1
_geom_angle_site_symmetry_3
Br1 Pb1 Br3 82.396(8) . 4_576
Br1 Pb1 Br4 85.809(8) . 2_655
Br1 Pb1 Br2 175.188(7) . .
Br3 Pb1 Br1 89.612(9) . .
Br3 Pb1 Br3 167.015(6) . 4_576
Br3 Pb1 Br4 85.717(7) . 2_655
Br3 Pb1 Br4 87.011(7) . .
Br3 Pb1 Br2 86.533(9) . .
Br4 Pb1 Br1 88.472(8) . .
Br4 Pb1 Br3 103.788(6) 2_655 4_576
Br4 Pb1 Br3 82.580(6) . 4_576
Br4 Pb1 Br4 170.773(4) . 2_655
Br4 Pb1 Br2 88.453(7) . .
Br2 Pb1 Br3 100.870(8) . 4_576
Br2 Pb1 Br4 96.761(8) . 2_655
Pb1 Br3 Pb1 173.261(10) . 4_575
Pb1 Br4 Pb1 150.319(10) . 2_645
H1A N1 H1B 109.5 . .
H1A N1 H1C 109.5 . .
H1B N1 H1C 109.5 . .
C1 N1 H1A 109.5 . .
C1 N1 H1B 109.5 . .
C1 N1 H1C 109.5 . .
C5 N3 H3 125.1 . .
C5 N3 C3 109.8(2) . .
C3 N3 H3 125.1 . .
C5 N2 H2 125.0 . .
C5 N2 C4 110.0(2) . .
C4 N2 H2 125.0 . .
N3 C5 H5 126.3 . .
N2 C5 N3 107.5(2) . .
N2 C5 H5 126.3 . .
N1 C1 H1D 109.5 . .
N1 C1 H1E 109.5 . .
N1 C1 C2 110.69(19) . .
H1D C1 H1E 108.1 . .
C2 C1 H1D 109.5 . .
C2 C1 H1E 109.5 . .
N3 C3 C2 122.8(2) . .
C4 C3 N3 105.9(2) . .
C4 C3 C2 131.3(2) . .
C1 C2 H2A 109.6 . .
C1 C2 H2B 109.6 . .
C3 C2 C1 110.4(2) . .
C3 C2 H2A 109.6 . .
C3 C2 H2B 109.6 . .
H2A C2 H2B 108.1 . .
N2 C4 H4 126.6 . .
C3 C4 N2 106.8(2) . .
C3 C4 H4 126.6 . .

loop_
_geom_bond_atom_site_label_1
_geom_bond_atom_site_label_2
_geom_bond_distance
_geom_bond_site_symmetry_2
Pb1 Br1 2.9414(4) .
Pb1 Br3 2.9096(4) .
Pb1 Br3 3.0934(4) 4_576
Pb1 Br4 2.9179(4) .
Pb1 Br4 3.0539(4) 2_655
Pb1 Br2 3.0253(4) .
Br3 Pb1 3.0934(4) 4_575
Br4 Pb1 3.0539(4) 2_645
N1 H1A 0.9100 .
N1 H1B 0.9100 .
N1 H1C 0.9100 .
N1 C1 1.494(3) .
N3 H3 0.8800 .
N3 C5 1.329(3) .
N3 C3 1.383(3) .
N2 H2 0.8800 .
N2 C5 1.321(3) .
N2 C4 1.373(3) .
C5 H5 0.9500 .
C1 H1D 0.9900 .
C1 H1E 0.9900 .
C1 C2 1.518(3) .
C3 C2 1.491(3) .
C3 C4 1.361(3) .
C2 H2A 0.9900 .
C2 H2B 0.9900 .
C4 H4 0.9500 .
